data_7129059
loop_
_publ_author_name
'Jia, Shiqi'
'Chang, Yu'
'Tian, Yuhong'
'Mao, Hui'
'Qin, Wenling'
'Wang, Pengfei'
'Yan, Hailong'

_publ_section_title
;
 Organocatalytic cascade reactions for multi-functionalized chiral cyclic
 ethers through vinylidene <i>ortho</i>-quinone methides.
;
_journal_issue 86
_journal_name_full 'Chemical communications (Cambridge, England)'
_journal_page_first 11334
_journal_page_last 11337
_journal_paper_doi 10.1039/d1cc05340j
_journal_volume 57
_journal_year 2021
_chemical_absolute_configuration ad
_chemical_formula_moiety 'C32 H22 Br2 O3'
_chemical_formula_sum 'C32 H22 Br2 O3'
_chemical_formula_weight 614.31
_space_group_crystal_system orthorhombic
_space_group_IT_number 19
_space_group_name_Hall 'P 2ac 2ab'
_space_group_name_H-M_alt 'P 21 21 21'
_atom_sites_solution_hydrogens geom
_audit_creation_date 2021-04-12
_audit_creation_method
;
Olex2 1.3
(compiled 2020.11.12 svn.r5f609507 for OlexSys, GUI svn.r6272)
;
_audit_update_record
;
2021-04-15 deposited with the CCDC.	2021-10-04 downloaded from the CCDC.
;
_cell_angle_alpha 90
_cell_angle_beta 90
_cell_angle_gamma 90
_cell_formula_units_Z 4
_cell_length_a 7.8735(3)
_cell_length_b 13.6168(5)
_cell_length_c 24.1689(10)
_cell_measurement_reflns_used 2481
_cell_measurement_temperature 295(2)
_cell_measurement_theta_max 25.7970
_cell_measurement_theta_min 3.9080
_cell_volume 2591.19(17)
_computing_cell_refinement 'CrysAlisPro 1.171.39.46e (Rigaku OD, 2018)'
_computing_data_collection 'CrysAlisPro 1.171.39.46e (Rigaku OD, 2018)'
_computing_data_reduction 'CrysAlisPro 1.171.39.46e (Rigaku OD, 2018)'
_computing_molecular_graphics 'Olex2 1.3 (Dolomanov et al., 2009)'
_computing_publication_material 'Olex2 1.3 (Dolomanov et al., 2009)'
_computing_structure_refinement 'SHELXL 2018/3 (Sheldrick, 2015)'
_computing_structure_solution 'SHELXT 2014/5 (Sheldrick, 2014)'
_diffrn_ambient_temperature 295(2)
_diffrn_detector 'CCD plate'
_diffrn_detector_area_resol_mean 16.0892
_diffrn_detector_type Eos
_diffrn_measured_fraction_theta_full 0.996
_diffrn_measured_fraction_theta_max 0.893
_diffrn_measurement_details
;
List of Runs (angles in degrees, time in seconds):

  # Type    Start    End  Width  t~exp~   \w     \q     \k     \f   Frames
#--------------------------------------------------------------------------
  1  \w     62.00  90.00   1.00   11.47    --   18.58 178.00  90.00   28
  2  \w    -44.00  53.00   1.00   11.47    --  -18.81  38.00 120.00   97
  3  \w    -75.00  -2.00   1.00   11.47    --  -18.81   0.00 120.00   73
;
_diffrn_measurement_device 'four-circle diffractometer'
_diffrn_measurement_device_type 'SuperNova, Single source at offset/far, Eos'
_diffrn_measurement_method '\w scans'
_diffrn_orient_matrix_type 'CrysAlisPro convention (1999,Acta A55,543-557)'
_diffrn_orient_matrix_UB_11 0.0788812000
_diffrn_orient_matrix_UB_12 0.0006520000
_diffrn_orient_matrix_UB_13 -0.0141675000
_diffrn_orient_matrix_UB_21 -0.0120995000
_diffrn_orient_matrix_UB_22 -0.0496808000
_diffrn_orient_matrix_UB_23 -0.0079050000
_diffrn_orient_matrix_UB_31 -0.0417518000
_diffrn_orient_matrix_UB_32 0.0156667000
_diffrn_orient_matrix_UB_33 -0.0244597000
_diffrn_radiation_monochromator mirror
_diffrn_radiation_probe x-ray
_diffrn_radiation_type 'Mo K\a'
_diffrn_radiation_wavelength 0.71073
_diffrn_reflns_av_R_equivalents 0.0292
_diffrn_reflns_av_unetI/netI 0.0641
_diffrn_reflns_Laue_measured_fraction_full 0.996
_diffrn_reflns_Laue_measured_fraction_max 0.893
_diffrn_reflns_limit_h_max 10
_diffrn_reflns_limit_h_min -10
_diffrn_reflns_limit_k_max 14
_diffrn_reflns_limit_k_min -18
_diffrn_reflns_limit_l_max 17
_diffrn_reflns_limit_l_min -32
_diffrn_reflns_number 10534
_diffrn_reflns_point_group_measured_fraction_full 0.998
_diffrn_reflns_point_group_measured_fraction_max 0.860
_diffrn_reflns_theta_full 25.242
_diffrn_reflns_theta_max 29.042
_diffrn_reflns_theta_min 3.372
_diffrn_source 'micro-focus sealed X-ray tube'
_diffrn_source_type 'SuperNova (Mo) X-ray Source'
_exptl_absorpt_coefficient_mu 3.161
_exptl_absorpt_correction_T_max 1.00000
_exptl_absorpt_correction_T_min 0.71683
_exptl_absorpt_correction_type multi-scan
_exptl_absorpt_process_details
;
CrysAlisPro 1.171.39.46e (Rigaku Oxford Diffraction, 2018)
Empirical absorption correction using spherical harmonics,
 implemented in SCALE3 ABSPACK scaling algorithm.
;
_exptl_crystal_colour brown
_exptl_crystal_density_diffrn 1.575
_exptl_crystal_description block
_exptl_crystal_F_000 1232
_exptl_crystal_size_max 0.26
_exptl_crystal_size_mid 0.25
_exptl_crystal_size_min 0.23
_refine_diff_density_max 0.469
_refine_diff_density_min -0.486
_refine_diff_density_rms 0.072
_refine_ls_abs_structure_details
;
 Flack x determined using 1412 quotients [(I+)-(I-)]/[(I+)+(I-)]
 (Parsons, Flack and Wagner, Acta Cryst. B69 (2013) 249-259).
;
_refine_ls_abs_structure_Flack -0.011(6)
_refine_ls_extinction_method none
_refine_ls_goodness_of_fit_ref 1.049
_refine_ls_hydrogen_treatment constr
_refine_ls_matrix_type full
_refine_ls_number_parameters 335
_refine_ls_number_reflns 5957
_refine_ls_number_restraints 0
_refine_ls_restrained_S_all 1.049
_refine_ls_R_factor_all 0.0737
_refine_ls_R_factor_gt 0.0421
_refine_ls_shift/su_max 0.000
_refine_ls_shift/su_mean 0.000
_refine_ls_structure_factor_coef Fsqd
_refine_ls_weighting_details 'w=1/[\s^2^(Fo^2^)+(0.0230P)^2^+0.0878P] where P=(Fo^2^+2Fc^2^)/3'
_refine_ls_weighting_scheme calc
_refine_ls_wR_factor_gt 0.0670
_refine_ls_wR_factor_ref 0.0779
_reflns_Friedel_coverage 0.707
_reflns_Friedel_fraction_full 1.000
_reflns_Friedel_fraction_max 0.817
_reflns_number_gt 4360
_reflns_number_total 5957
_reflns_threshold_expression 'I > 2\s(I)'
_cod_data_source_file d1cc05340j2.cif
_cod_data_source_block 20210412-yanhl-jsq-2899
_cod_depositor_comments 'Adding full bibliography for 7129059.cif.'
_cod_original_cell_volume 2591.18(19)
_cod_database_code 7129059
_shelx_shelxl_version_number 2018/3
_chemical_oxdiff_formula 'C32 H22 Br2 O3'
_shelx_space_group_comment
;
The symmetry employed for this shelxl refinement is uniquely defined
by the following loop, which should always be used as a source of
symmetry information in preference to the above space-group names.
They are only intended as comments.
;
_reflns_odcompleteness_completeness 99.54
_reflns_odcompleteness_iscentric 1
_reflns_odcompleteness_theta 26.32
_olex2_refinement_description
;
1. Fixed Uiso
 At 1.2 times of:
  All C(H) groups
 At 1.5 times of:
  All C(H,H,H) groups
2.a Aromatic/amide H refined with riding coordinates:
 C3(H3), C4(H4), C31(H31), C16(H16), C18(H18), C25(H25), C19(H19), C13(H13),
 C26(H26), C17(H17), C8(H8), C6(H6), C7(H7), C12(H12), C30(H30), C11(H11),
 C28(H28), C10(H10), C29(H29)
2.b Idealised Me refined as rotating group:
 C1(H1A,H1B,H1C)
;
_olex2_submission_special_instructions 'No special instructions were received'
_oxdiff_exptl_absorpt_empirical_details
;
Empirical correction (ABSPACK) includes:
- Absorption correction using spherical harmonics
- Frame scaling
;
_oxdiff_exptl_absorpt_empirical_full_max 1.154
_oxdiff_exptl_absorpt_empirical_full_min 0.763

loop_
_space_group_symop_operation_xyz
'x, y, z'
'-x+1/2, -y, z+1/2'
'-x, y+1/2, -z+1/2'
'x+1/2, -y+1/2, -z'

loop_
_atom_site_label
_atom_site_type_symbol
_atom_site_fract_x
_atom_site_fract_y
_atom_site_fract_z
_atom_site_U_iso_or_equiv
_atom_site_adp_type
_atom_site_occupancy
_atom_site_site_symmetry_order
_atom_site_calc_flag
_atom_site_refinement_flags_posn
_atom_site_refinement_flags_adp
_atom_site_refinement_flags_occupancy
_atom_site_disorder_assembly
_atom_site_disorder_group
Br1 Br 0.25243(7) 0.62174(4) 0.39950(2) 0.04500(15) Uani 1 1 d . . . . .
Br2 Br 0.82993(8) 0.48797(4) 0.45956(3) 0.05783(19) Uani 1 1 d . . . . .
O1 O 0.2580(5) 0.2883(2) 0.34486(12) 0.0432(9) Uani 1 1 d . . . . .
O2 O 0.3803(4) 0.4238(2) 0.38339(12) 0.0334(8) Uani 1 1 d . . . . .
O3 O 0.4322(5) 0.5548(3) 0.51255(13) 0.0489(10) Uani 1 1 d . . . . .
C23 C 0.4907(6) 0.5807(3) 0.41640(17) 0.0296(12) Uani 1 1 d . . . . .
C22 C 0.5104(7) 0.4701(3) 0.40916(17) 0.0292(11) Uani 1 1 d . . . . .
C2 C 0.4169(7) 0.3275(4) 0.3564(2) 0.0370(13) Uani 1 1 d . . . . .
C20 C 0.6479(8) 0.3137(4) 0.42727(19) 0.0367(13) Uani 1 1 d . . . . .
C24 C 0.4950(7) 0.6089(4) 0.47846(19) 0.0361(12) Uani 1 1 d . . . . .
C21 C 0.6428(7) 0.4205(4) 0.42808(18) 0.0327(12) Uani 1 1 d . . . . .
C32 C 0.6025(6) 0.6390(4) 0.37862(19) 0.0365(12) Uani 1 1 d . . . . .
C5 C 0.7143(7) 0.3812(4) 0.23166(18) 0.0391(13) Uani 1 1 d . . . . .
C15 C 0.5266(7) 0.2670(4) 0.3939(2) 0.0371(13) Uani 1 1 d . . . . .
C27 C 0.6825(7) 0.7237(4) 0.3995(2) 0.0439(13) Uani 1 1 d . . . . .
C3 C 0.4925(7) 0.3524(4) 0.30109(19) 0.0377(13) Uani 1 1 d . . . . .
H3 H 0.417154 0.374156 0.274113 0.045 Uiso 1 1 calc R U . . .
C4 C 0.6527(8) 0.3470(4) 0.28646(18) 0.0421(14) Uani 1 1 d . . . . .
H4 H 0.730592 0.320792 0.311331 0.051 Uiso 1 1 calc R U . . .
C14 C 0.8664(7) 0.4364(4) 0.22735(19) 0.0364(13) Uani 1 1 d . . . . .
C31 C 0.6290(8) 0.6113(4) 0.3244(2) 0.0491(15) Uani 1 1 d . . . . .
H31 H 0.575478 0.555694 0.310479 0.059 Uiso 1 1 calc R U . . .
C16 C 0.5151(8) 0.1648(4) 0.3937(2) 0.0505(15) Uani 1 1 d . . . . .
H16 H 0.436083 0.133569 0.371193 0.061 Uiso 1 1 calc R U . . .
C18 C 0.7420(9) 0.1554(4) 0.4599(2) 0.0594(16) Uani 1 1 d . . . . .
H18 H 0.814556 0.118094 0.481800 0.071 Uiso 1 1 calc R U . . .
C25 C 0.5686(8) 0.7027(4) 0.4924(2) 0.0488(15) Uani 1 1 d . . . . .
H25 H 0.554394 0.727017 0.528067 0.059 Uiso 1 1 calc R U . . .
C19 C 0.7540(8) 0.2568(4) 0.4600(2) 0.0470(13) Uani 1 1 d . . . . .
H19 H 0.834518 0.287241 0.482306 0.056 Uiso 1 1 calc R U . . .
C9 C 0.9131(7) 0.4750(4) 0.1746(2) 0.0422(14) Uani 1 1 d . . . . .
C13 C 0.9743(8) 0.4579(4) 0.2727(2) 0.0507(16) Uani 1 1 d . . . . .
H13 H 0.946917 0.434930 0.307785 0.061 Uiso 1 1 calc R U . . .
C26 C 0.6551(7) 0.7547(4) 0.4564(2) 0.0487(14) Uani 1 1 d . . . . .
H26 H 0.701075 0.814277 0.467783 0.058 Uiso 1 1 calc R U . . .
C1 C 0.1459(8) 0.2719(5) 0.3905(2) 0.0606(17) Uani 1 1 d . . . . .
H1A H 0.039997 0.246144 0.377187 0.091 Uiso 1 1 calc R U . . .
H1B H 0.125902 0.332795 0.409448 0.091 Uiso 1 1 calc R U . . .
H1C H 0.196467 0.225697 0.415610 0.091 Uiso 1 1 calc R U . . .
C17 C 0.6219(10) 0.1101(4) 0.4272(3) 0.066(2) Uani 1 1 d . . . . .
H17 H 0.612606 0.042062 0.427543 0.080 Uiso 1 1 calc R U . . .
C8 C 0.8102(8) 0.4536(4) 0.1282(2) 0.0493(16) Uani 1 1 d . . . . .
H8 H 0.839788 0.478431 0.093638 0.059 Uiso 1 1 calc R U . . .
C6 C 0.6213(8) 0.3618(4) 0.1856(2) 0.0517(16) Uani 1 1 d . . . . .
H6 H 0.523402 0.323921 0.188643 0.062 Uiso 1 1 calc R U . . .
C7 C 0.6700(9) 0.3978(4) 0.1334(2) 0.0555(16) Uani 1 1 d . . . . .
H7 H 0.605028 0.382921 0.102344 0.067 Uiso 1 1 calc R U . . .
C12 C 1.1172(8) 0.5119(5) 0.2652(3) 0.069(2) Uani 1 1 d . . . . .
H12 H 1.187583 0.524107 0.295305 0.082 Uiso 1 1 calc R U . . .
C30 C 0.7350(10) 0.6662(5) 0.2907(2) 0.065(2) Uani 1 1 d . . . . .
H30 H 0.750500 0.648300 0.253863 0.079 Uiso 1 1 calc R U . . .
C11 C 1.1613(10) 0.5495(5) 0.2133(3) 0.072(2) Uani 1 1 d . . . . .
H11 H 1.258834 0.587327 0.209120 0.086 Uiso 1 1 calc R U . . .
C28 C 0.7913(8) 0.7766(5) 0.3648(3) 0.0636(19) Uani 1 1 d . . . . .
H28 H 0.846138 0.832309 0.378156 0.076 Uiso 1 1 calc R U . . .
C10 C 1.0617(9) 0.5305(5) 0.1699(3) 0.0619(18) Uani 1 1 d . . . . .
H10 H 1.092283 0.555114 0.135448 0.074 Uiso 1 1 calc R U . . .
C29 C 0.8173(9) 0.7471(5) 0.3116(3) 0.068(2) Uani 1 1 d . . . . .
H29 H 0.891660 0.782132 0.289190 0.081 Uiso 1 1 calc R U . . .

loop_
_atom_site_aniso_label
_atom_site_aniso_U_11
_atom_site_aniso_U_22
_atom_site_aniso_U_33
_atom_site_aniso_U_23
_atom_site_aniso_U_13
_atom_site_aniso_U_12
Br1 0.0399(3) 0.0400(3) 0.0550(3) -0.0104(3) -0.0068(3) 0.0076(3)
Br2 0.0453(3) 0.0524(4) 0.0758(4) -0.0003(4) -0.0203(3) 0.0018(3)
O1 0.048(2) 0.041(2) 0.0413(18) -0.0101(16) 0.008(2) -0.014(2)
O2 0.036(2) 0.0260(17) 0.0379(18) -0.0060(15) 0.0001(16) -0.0001(16)
O3 0.068(3) 0.042(2) 0.0365(19) -0.0026(18) 0.006(2) -0.006(2)
C23 0.032(3) 0.026(3) 0.031(3) -0.002(2) 0.001(2) -0.001(2)
C22 0.034(3) 0.028(3) 0.025(2) 0.001(2) 0.003(2) -0.004(2)
C2 0.044(3) 0.025(3) 0.042(3) -0.008(3) 0.010(3) -0.003(3)
C20 0.046(4) 0.031(3) 0.033(3) 0.004(2) 0.013(3) 0.007(3)
C24 0.036(3) 0.032(3) 0.040(3) -0.001(3) -0.001(2) -0.001(3)
C21 0.038(3) 0.030(3) 0.030(2) 0.002(2) -0.002(2) -0.004(3)
C32 0.038(3) 0.027(3) 0.044(3) 0.009(2) 0.001(2) 0.004(2)
C5 0.049(4) 0.035(3) 0.033(2) 0.001(2) 0.004(2) -0.001(3)
C15 0.049(3) 0.027(3) 0.036(3) 0.001(2) 0.020(3) 0.005(3)
C27 0.040(3) 0.030(3) 0.061(3) 0.012(3) -0.004(3) -0.008(3)
C3 0.047(4) 0.034(3) 0.032(2) -0.003(2) 0.004(3) 0.000(3)
C4 0.054(4) 0.037(3) 0.035(3) 0.002(2) 0.003(3) 0.001(3)
C14 0.043(4) 0.034(3) 0.032(3) -0.004(2) 0.006(3) 0.007(3)
C31 0.069(4) 0.029(3) 0.050(3) 0.005(3) 0.016(3) 0.007(3)
C16 0.070(4) 0.029(3) 0.053(3) -0.004(3) 0.024(3) -0.001(3)
C18 0.072(4) 0.045(3) 0.062(3) 0.018(3) 0.020(4) 0.025(4)
C25 0.060(4) 0.038(3) 0.049(3) -0.010(3) -0.005(3) -0.010(3)
C19 0.055(3) 0.047(3) 0.039(2) 0.014(3) 0.009(3) 0.016(3)
C9 0.047(4) 0.038(3) 0.042(3) 0.000(3) 0.010(3) 0.009(3)
C13 0.051(4) 0.057(4) 0.044(3) -0.005(3) -0.001(3) 0.007(3)
C26 0.053(4) 0.035(3) 0.058(3) -0.001(3) -0.020(4) -0.012(3)
C1 0.049(4) 0.062(4) 0.071(4) -0.006(3) 0.021(4) -0.016(3)
C17 0.093(6) 0.028(3) 0.078(4) 0.015(3) 0.041(4) 0.019(4)
C8 0.067(5) 0.048(4) 0.033(3) 0.005(3) 0.007(3) 0.002(3)
C6 0.056(4) 0.054(4) 0.044(3) -0.006(3) 0.007(3) -0.014(3)
C7 0.074(4) 0.060(4) 0.033(3) -0.006(3) -0.003(3) -0.005(4)
C12 0.047(4) 0.090(5) 0.068(4) -0.023(4) -0.010(3) 0.001(4)
C30 0.080(5) 0.052(4) 0.065(4) 0.019(3) 0.030(4) 0.012(4)
C11 0.048(4) 0.075(5) 0.093(5) -0.006(4) 0.013(4) -0.014(4)
C28 0.058(5) 0.051(4) 0.082(4) 0.022(4) -0.001(4) -0.013(3)
C10 0.063(5) 0.057(4) 0.065(4) 0.009(4) 0.016(4) 0.001(4)
C29 0.057(4) 0.056(4) 0.091(5) 0.038(4) 0.022(4) -0.003(4)

loop_
_atom_type_symbol
_atom_type_description
_atom_type_scat_dispersion_real
_atom_type_scat_dispersion_imag
_atom_type_scat_source
C C 0.0033 0.0016 'International Tables Vol C Tables 4.2.6.8 and 6.1.1.4'
H H 0.0000 0.0000 'International Tables Vol C Tables 4.2.6.8 and 6.1.1.4'
Br Br -0.2901 2.4595 'International Tables Vol C Tables 4.2.6.8 and 6.1.1.4'
O O 0.0106 0.0060 'International Tables Vol C Tables 4.2.6.8 and 6.1.1.4'

loop_
_geom_angle_atom_site_label_1
_geom_angle_atom_site_label_2
_geom_angle_atom_site_label_3
_geom_angle
_geom_angle_site_symmetry_1
_geom_angle_site_symmetry_3
_geom_angle_publ_flag
C2 O1 C1 117.5(4) . . ?
C22 O2 C2 117.7(4) . . ?
C22 C23 Br1 110.4(3) . . ?
C22 C23 C24 110.8(4) . . ?
C24 C23 Br1 98.6(3) . . ?
C32 C23 Br1 106.2(3) . . ?
C32 C23 C22 113.2(4) . . ?
C32 C23 C24 116.5(4) . . ?
O2 C22 C23 115.9(4) . . ?
C21 C22 O2 121.1(4) . . ?
C21 C22 C23 123.0(5) . . ?
O1 C2 O2 104.6(4) . . ?
O1 C2 C15 115.4(4) . . ?
O1 C2 C3 105.4(4) . . ?
O2 C2 C15 109.2(4) . . ?
O2 C2 C3 105.5(4) . . ?
C15 C2 C3 115.7(5) . . ?
C15 C20 C21 116.2(5) . . ?
C19 C20 C21 124.6(5) . . ?
C19 C20 C15 119.0(5) . . ?
O3 C24 C23 119.9(4) . . ?
O3 C24 C25 123.0(5) . . ?
C25 C24 C23 117.1(4) . . ?
C22 C21 Br2 120.2(4) . . ?
C22 C21 C20 121.8(5) . . ?
C20 C21 Br2 117.9(4) . . ?
C27 C32 C23 118.6(4) . . ?
C31 C32 C23 121.6(5) . . ?
C31 C32 C27 119.8(5) . . ?
C14 C5 C4 120.5(5) . . ?
C6 C5 C4 119.6(5) . . ?
C6 C5 C14 119.9(5) . . ?
C20 C15 C2 119.4(4) . . ?
C16 C15 C2 120.5(5) . . ?
C16 C15 C20 119.9(5) . . ?
C32 C27 C26 120.7(5) . . ?
C28 C27 C32 118.7(5) . . ?
C28 C27 C26 120.5(5) . . ?
C2 C3 H3 116.3 . . ?
C4 C3 C2 127.5(5) . . ?
C4 C3 H3 116.3 . . ?
C5 C4 H4 118.8 . . ?
C3 C4 C5 122.5(5) . . ?
C3 C4 H4 118.8 . . ?
C5 C14 C9 118.6(5) . . ?
C13 C14 C5 124.0(5) . . ?
C13 C14 C9 117.4(5) . . ?
C32 C31 H31 119.9 . . ?
C32 C31 C30 120.2(6) . . ?
C30 C31 H31 119.9 . . ?
C15 C16 H16 120.2 . . ?
C17 C16 C15 119.7(6) . . ?
C17 C16 H16 120.2 . . ?
C19 C18 H18 120.2 . . ?
C17 C18 H18 120.2 . . ?
C17 C18 C19 119.6(6) . . ?
C24 C25 H25 119.0 . . ?
C26 C25 C24 122.1(5) . . ?
C26 C25 H25 119.0 . . ?
C20 C19 H19 119.5 . . ?
C18 C19 C20 121.0(6) . . ?
C18 C19 H19 119.5 . . ?
C8 C9 C14 119.1(5) . . ?
C10 C9 C14 119.1(5) . . ?
C10 C9 C8 121.8(5) . . ?
C14 C13 H13 119.8 . . ?
C12 C13 C14 120.4(5) . . ?
C12 C13 H13 119.8 . . ?
C27 C26 H26 118.4 . . ?
C25 C26 C27 123.2(5) . . ?
C25 C26 H26 118.4 . . ?
O1 C1 H1A 109.5 . . ?
O1 C1 H1B 109.5 . . ?
O1 C1 H1C 109.5 . . ?
H1A C1 H1B 109.5 . . ?
H1A C1 H1C 109.5 . . ?
H1B C1 H1C 109.5 . . ?
C16 C17 H17 119.6 . . ?
C18 C17 C16 120.7(6) . . ?
C18 C17 H17 119.6 . . ?
C9 C8 H8 119.6 . . ?
C7 C8 C9 120.8(5) . . ?
C7 C8 H8 119.6 . . ?
C5 C6 H6 119.3 . . ?
C5 C6 C7 121.4(6) . . ?
C7 C6 H6 119.3 . . ?
C8 C7 C6 120.3(6) . . ?
C8 C7 H7 119.9 . . ?
C6 C7 H7 119.9 . . ?
C13 C12 H12 119.2 . . ?
C13 C12 C11 121.6(6) . . ?
C11 C12 H12 119.2 . . ?
C31 C30 H30 120.0 . . ?
C29 C30 C31 119.9(6) . . ?
C29 C30 H30 120.0 . . ?
C12 C11 H11 120.4 . . ?
C10 C11 C12 119.2(7) . . ?
C10 C11 H11 120.4 . . ?
C27 C28 H28 119.8 . . ?
C29 C28 C27 120.4(6) . . ?
C29 C28 H28 119.8 . . ?
C9 C10 H10 118.9 . . ?
C11 C10 C9 122.3(6) . . ?
C11 C10 H10 118.9 . . ?
C30 C29 H29 119.5 . . ?
C28 C29 C30 120.9(6) . . ?
C28 C29 H29 119.5 . . ?

loop_
_geom_bond_atom_site_label_1
_geom_bond_atom_site_label_2
_geom_bond_distance
_geom_bond_site_symmetry_2
_geom_bond_publ_flag
Br1 C23 2.000(5) . ?
Br2 C21 1.896(5) . ?
O1 C2 1.388(6) . ?
O1 C1 1.431(6) . ?
O2 C22 1.355(6) . ?
O2 C2 1.492(5) . ?
O3 C24 1.211(5) . ?
C23 C22 1.523(6) . ?
C23 C24 1.549(6) . ?
C23 C32 1.496(7) . ?
C22 C21 1.324(7) . ?
C2 C15 1.500(7) . ?
C2 C3 1.502(7) . ?
C20 C21 1.455(6) . ?
C20 C15 1.401(7) . ?
C20 C19 1.387(7) . ?
C24 C25 1.442(7) . ?
C32 C27 1.408(7) . ?
C32 C31 1.379(6) . ?
C5 C4 1.485(6) . ?
C5 C14 1.418(7) . ?
C5 C6 1.358(7) . ?
C15 C16 1.395(7) . ?
C27 C26 1.453(7) . ?
C27 C28 1.399(7) . ?
C3 H3 0.9300 . ?
C3 C4 1.312(7) . ?
C4 H4 0.9300 . ?
C14 C9 1.427(7) . ?
C14 C13 1.417(7) . ?
C31 H31 0.9300 . ?
C31 C30 1.386(8) . ?
C16 H16 0.9300 . ?
C16 C17 1.384(8) . ?
C18 H18 0.9300 . ?
C18 C19 1.383(7) . ?
C18 C17 1.379(9) . ?
C25 H25 0.9300 . ?
C25 C26 1.313(7) . ?
C19 H19 0.9300 . ?
C9 C8 1.413(8) . ?
C9 C10 1.398(8) . ?
C13 H13 0.9300 . ?
C13 C12 1.355(8) . ?
C26 H26 0.9300 . ?
C1 H1A 0.9600 . ?
C1 H1B 0.9600 . ?
C1 H1C 0.9600 . ?
C17 H17 0.9300 . ?
C8 H8 0.9300 . ?
C8 C7 1.347(8) . ?
C6 H6 0.9300 . ?
C6 C7 1.407(7) . ?
C7 H7 0.9300 . ?
C12 H12 0.9300 . ?
C12 C11 1.398(8) . ?
C30 H30 0.9300 . ?
C30 C29 1.374(9) . ?
C11 H11 0.9300 . ?
C11 C10 1.334(8) . ?
C28 H28 0.9300 . ?
C28 C29 1.363(8) . ?
C10 H10 0.9300 . ?
C29 H29 0.9300 . ?

loop_
_geom_torsion_atom_site_label_1
_geom_torsion_atom_site_label_2
_geom_torsion_atom_site_label_3
_geom_torsion_atom_site_label_4
_geom_torsion
_geom_torsion_site_symmetry_1
_geom_torsion_site_symmetry_2
_geom_torsion_site_symmetry_3
_geom_torsion_site_symmetry_4
_geom_torsion_publ_flag
Br1 C23 C22 O2 12.0(5) . . . . ?
Br1 C23 C22 C21 -165.9(4) . . . . ?
Br1 C23 C24 O3 80.1(5) . . . . ?
Br1 C23 C24 C25 -97.2(5) . . . . ?
Br1 C23 C32 C27 98.9(5) . . . . ?
Br1 C23 C32 C31 -81.4(5) . . . . ?
O1 C2 C15 C20 -151.7(4) . . . . ?
O1 C2 C15 C16 31.8(7) . . . . ?
O1 C2 C3 C4 -145.3(6) . . . . ?
O2 C22 C21 Br2 175.8(3) . . . . ?
O2 C22 C21 C20 -6.3(7) . . . . ?
O2 C2 C15 C20 -34.3(6) . . . . ?
O2 C2 C15 C16 149.2(5) . . . . ?
O2 C2 C3 C4 104.4(6) . . . . ?
O3 C24 C25 C26 171.1(6) . . . . ?
C23 C22 C21 Br2 -6.4(6) . . . . ?
C23 C22 C21 C20 171.6(4) . . . . ?
C23 C24 C25 C26 -11.7(8) . . . . ?
C23 C32 C27 C26 -0.9(8) . . . . ?
C23 C32 C27 C28 178.0(5) . . . . ?
C23 C32 C31 C30 -179.2(5) . . . . ?
C22 O2 C2 O1 167.2(4) . . . . ?
C22 O2 C2 C15 43.1(5) . . . . ?
C22 O2 C2 C3 -81.9(5) . . . . ?
C22 C23 C24 O3 -35.6(7) . . . . ?
C22 C23 C24 C25 147.1(5) . . . . ?
C22 C23 C32 C27 -139.8(5) . . . . ?
C22 C23 C32 C31 39.9(7) . . . . ?
C2 O2 C22 C23 157.3(4) . . . . ?
C2 O2 C22 C21 -24.7(6) . . . . ?
C2 C15 C16 C17 177.6(5) . . . . ?
C2 C3 C4 C5 -175.1(5) . . . . ?
C20 C15 C16 C17 1.1(8) . . . . ?
C24 C23 C22 O2 120.2(4) . . . . ?
C24 C23 C22 C21 -57.8(6) . . . . ?
C24 C23 C32 C27 -9.7(7) . . . . ?
C24 C23 C32 C31 170.1(5) . . . . ?
C24 C25 C26 C27 0.8(9) . . . . ?
C21 C20 C15 C2 7.8(7) . . . . ?
C21 C20 C15 C16 -175.6(5) . . . . ?
C21 C20 C19 C18 174.9(5) . . . . ?
C32 C23 C22 O2 -106.8(5) . . . . ?
C32 C23 C22 C21 75.2(6) . . . . ?
C32 C23 C24 O3 -166.9(5) . . . . ?
C32 C23 C24 C25 15.8(7) . . . . ?
C32 C27 C26 C25 6.1(9) . . . . ?
C32 C27 C28 C29 0.8(9) . . . . ?
C32 C31 C30 C29 1.5(10) . . . . ?
C5 C14 C9 C8 -2.5(7) . . . . ?
C5 C14 C9 C10 179.3(5) . . . . ?
C5 C14 C13 C12 -179.6(6) . . . . ?
C5 C6 C7 C8 -0.7(9) . . . . ?
C15 C2 C3 C4 -16.4(8) . . . . ?
C15 C20 C21 Br2 -167.2(3) . . . . ?
C15 C20 C21 C22 14.8(7) . . . . ?
C15 C20 C19 C18 0.2(8) . . . . ?
C15 C16 C17 C18 -1.3(9) . . . . ?
C27 C32 C31 C30 0.5(8) . . . . ?
C27 C28 C29 C30 1.3(10) . . . . ?
C3 C2 C15 C20 84.5(6) . . . . ?
C3 C2 C15 C16 -92.0(6) . . . . ?
C4 C5 C14 C9 -174.6(5) . . . . ?
C4 C5 C14 C13 3.9(8) . . . . ?
C4 C5 C6 C7 176.2(5) . . . . ?
C14 C5 C4 C3 136.8(6) . . . . ?
C14 C5 C6 C7 -1.8(9) . . . . ?
C14 C9 C8 C7 0.0(8) . . . . ?
C14 C9 C10 C11 -0.5(10) . . . . ?
C14 C13 C12 C11 1.3(10) . . . . ?
C31 C32 C27 C26 179.4(5) . . . . ?
C31 C32 C27 C28 -1.7(8) . . . . ?
C31 C30 C29 C28 -2.5(10) . . . . ?
C19 C20 C21 Br2 18.0(7) . . . . ?
C19 C20 C21 C22 -160.0(5) . . . . ?
C19 C20 C15 C2 -177.1(5) . . . . ?
C19 C20 C15 C16 -0.5(7) . . . . ?
C19 C18 C17 C16 1.0(9) . . . . ?
C9 C14 C13 C12 -1.0(8) . . . . ?
C9 C8 C7 C6 1.6(9) . . . . ?
C13 C14 C9 C8 178.9(5) . . . . ?
C13 C14 C9 C10 0.6(8) . . . . ?
C13 C12 C11 C10 -1.1(11) . . . . ?
C26 C27 C28 C29 179.7(6) . . . . ?
C1 O1 C2 O2 -59.5(5) . . . . ?
C1 O1 C2 C15 60.4(6) . . . . ?
C1 O1 C2 C3 -170.5(4) . . . . ?
C17 C18 C19 C20 -0.5(9) . . . . ?
C8 C9 C10 C11 -178.7(6) . . . . ?
C6 C5 C4 C3 -41.3(8) . . . . ?
C6 C5 C14 C9 3.4(8) . . . . ?
C6 C5 C14 C13 -178.1(5) . . . . ?
C12 C11 C10 C9 0.7(11) . . . . ?
C28 C27 C26 C25 -172.8(6) . . . . ?
C10 C9 C8 C7 178.2(5) . . . . ?
